data_4334078
loop_
_publ_author_name
'Weiting Yang'
'Tao Tian'
'Hong-Yue Wu'
'Qing-Jiang Pan'
'Song Dang'
'Zhong-Ming Sun'

_publ_section_title
;
 Syntheses and Structures of a Series of Uranyl Phosphonates and
 Sulfonates: An Insight into Their Correlations and Discrepancies
;
_journal_name_full 'Inorganic Chemistry'
_journal_page_first 2736
_journal_page_last 2743
_journal_paper_doi 10.1021/ic302847g
_journal_volume 52
_journal_year 2013
_chemical_formula_sum 'C24 H20 N4 O10 P2 U Zn'
_chemical_formula_weight 889.78
_chemical_name_systematic
; 
 ? 
;
_space_group_IT_number 14
_symmetry_cell_setting monoclinic
_symmetry_space_group_name_Hall '-P 2yn'
_symmetry_space_group_name_H-M 'P 1 21/n 1'
_atom_sites_solution_hydrogens geom
_atom_sites_solution_primary direct
_atom_sites_solution_secondary difmap
_audit_creation_method SHELXL-97
_cell_angle_alpha 90.00
_cell_angle_beta 95.9990(10)
_cell_angle_gamma 90.00
_cell_formula_units_Z 4
_cell_length_a 13.1880(11)
_cell_length_b 10.4948(9)
_cell_length_c 21.5361(18)
_cell_measurement_temperature 106(2)
_cell_volume 2964.4(4)
_computing_structure_refinement 'SHELXL-97 (Sheldrick, 1997)'
_computing_structure_solution 'SHELXS-97 (Sheldrick, 1990)'
_diffrn_ambient_temperature 106(2)
_diffrn_measured_fraction_theta_full 0.994
_diffrn_measured_fraction_theta_max 0.994
_diffrn_radiation_monochromator graphite
_diffrn_radiation_source 'fine-focus sealed tube'
_diffrn_radiation_type MoK\a
_diffrn_radiation_wavelength 0.71073
_diffrn_reflns_av_R_equivalents 0.0416
_diffrn_reflns_av_sigmaI/netI 0.0513
_diffrn_reflns_limit_h_max 14
_diffrn_reflns_limit_h_min -16
_diffrn_reflns_limit_k_max 12
_diffrn_reflns_limit_k_min -12
_diffrn_reflns_limit_l_max 26
_diffrn_reflns_limit_l_min -26
_diffrn_reflns_number 15864
_diffrn_reflns_theta_full 26.13
_diffrn_reflns_theta_max 26.13
_diffrn_reflns_theta_min 1.73
_exptl_absorpt_coefficient_mu 6.433
_exptl_absorpt_correction_T_max 0.7456
_exptl_absorpt_correction_T_min 0.6789
_exptl_absorpt_correction_type multi-scan
_exptl_crystal_density_diffrn 1.994
_exptl_crystal_F_000 1696
_exptl_crystal_size_max 0.3
_exptl_crystal_size_mid 0.3
_exptl_crystal_size_min 0.2
_refine_diff_density_max 1.098
_refine_diff_density_min -0.863
_refine_diff_density_rms 0.134
_refine_ls_extinction_method none
_refine_ls_goodness_of_fit_ref 0.891
_refine_ls_hydrogen_treatment constr
_refine_ls_matrix_type full
_refine_ls_number_parameters 379
_refine_ls_number_reflns 5871
_refine_ls_number_restraints 0
_refine_ls_restrained_S_all 0.891
_refine_ls_R_factor_all 0.0468
_refine_ls_R_factor_gt 0.0308
_refine_ls_shift/su_max 0.001
_refine_ls_shift/su_mean 0.000
_refine_ls_structure_factor_coef Fsqd
_refine_ls_weighting_details 'calc w=1/[\s^2^(Fo^2^)+(0.0402P)^2^+2.9102P] where P=(Fo^2^+2Fc^2^)/3'
_refine_ls_weighting_scheme calc
_refine_ls_wR_factor_gt 0.0681
_refine_ls_wR_factor_ref 0.0752
_reflns_number_gt 4566
_reflns_number_total 5871
_reflns_threshold_expression >2sigma(I)
_cod_data_source_file ic302847g_si_002_3.cif
_cod_data_source_block UPhP-3
_cod_database_code 4334078

loop_
_symmetry_equiv_pos_as_xyz
'x, y, z'
'-x+1/2, y+1/2, -z+1/2'
'-x, -y, -z'
'x-1/2, -y-1/2, z-1/2'

loop_
_atom_site_label
_atom_site_type_symbol
_atom_site_fract_x
_atom_site_fract_y
_atom_site_fract_z
_atom_site_U_iso_or_equiv
_atom_site_adp_type
_atom_site_occupancy
_atom_site_symmetry_multiplicity
_atom_site_calc_flag
_atom_site_refinement_flags
U1 U 0.778002(14) 0.049482(18) 0.225548(9) 0.01729(7) Uani 1 1 d .
Zn1 Zn 0.45758(4) 0.05065(6) 0.29267(3) 0.01754(13) Uani 1 1 d .
P1 P 0.56928(10) -0.17032(12) 0.22538(6) 0.0188(3) Uani 1 1 d .
P2 P 0.93175(10) -0.22043(13) 0.28358(7) 0.0210(3) Uani 1 1 d .
O1 O 0.7460(3) 0.0441(4) 0.30384(18) 0.0300(9) Uani 1 1 d .
O2 O 0.8069(3) 0.0536(3) 0.14711(17) 0.0274(9) Uani 1 1 d .
O3 O 0.6585(3) -0.1040(4) 0.19836(17) 0.0242(9) Uani 1 1 d .
O4 O 0.6612(3) 0.2041(4) 0.20035(19) 0.0327(10) Uani 1 1 d .
O5 O 0.9004(3) -0.1034(3) 0.24468(17) 0.0260(9) Uani 1 1 d .
O6 O 0.9039(3) 0.1932(3) 0.25647(18) 0.0263(9) Uani 1 1 d .
O7 O 0.5332(3) -0.1007(3) 0.28027(17) 0.0238(8) Uani 1 1 d .
O8 O 0.4937(3) 0.1984(3) 0.24772(17) 0.0278(9) Uani 1 1 d .
C1 C 0.3834(4) 0.0459(5) 0.4212(2) 0.0260(12) Uani 1 1 d .
H1 H 0.3315 -0.0148 0.4094 0.031 Uiso 1 1 calc R
C2 C 0.3997(4) 0.1011(6) 0.4777(3) 0.0276(13) Uani 1 1 d .
H2 H 0.3624 0.0873 0.5125 0.033 Uiso 1 1 calc R
C3 C 0.5112(4) 0.1712(5) 0.4168(2) 0.0248(12) Uani 1 1 d .
H3 H 0.5667 0.2163 0.4025 0.030 Uiso 1 1 calc R
C4 C 0.5321(4) 0.2541(5) 0.5251(2) 0.0249(12) Uani 1 1 d .
C5 C 0.4804(4) 0.2827(6) 0.5763(3) 0.0352(15) Uani 1 1 d .
H5 H 0.4104 0.2616 0.5762 0.042 Uiso 1 1 calc R
C6 C 0.6328(4) 0.2896(6) 0.5242(3) 0.0315(14) Uani 1 1 d .
H6 H 0.6679 0.2703 0.4891 0.038 Uiso 1 1 calc R
C7 C 0.2268(4) -0.0357(5) 0.2678(2) 0.0242(12) Uani 1 1 d .
H7 H 0.2238 -0.0891 0.3032 0.029 Uiso 1 1 calc R
C8 C 0.2837(4) 0.0919(5) 0.2026(3) 0.0216(12) Uani 1 1 d .
H8 H 0.3272 0.1463 0.1820 0.026 Uiso 1 1 calc R
C9 C 0.1487(4) -0.0159(5) 0.2229(2) 0.0259(13) Uani 1 1 d .
H9 H 0.0823 -0.0517 0.2208 0.031 Uiso 1 1 calc R
C10 C 0.1320(4) 0.1231(5) 0.1267(2) 0.0216(12) Uani 1 1 d .
C11 C 0.1818(4) 0.1469(6) 0.0746(3) 0.0304(13) Uani 1 1 d .
H11 H 0.2502 0.1193 0.0735 0.037 Uiso 1 1 calc R
C12 C 0.0317(4) 0.1581(6) 0.1273(3) 0.0301(14) Uani 1 1 d .
H12 H -0.0025 0.1413 0.1631 0.036 Uiso 1 1 calc R
C13 C 0.3707(4) -0.2154(5) 0.1742(3) 0.0270(13) Uani 1 1 d .
H13 H 0.3601 -0.2484 0.2141 0.032 Uiso 1 1 calc R
C14 C 0.4666(4) -0.1722(5) 0.1628(2) 0.0191(11) Uani 1 1 d .
C15 C 0.4791(4) -0.1257(6) 0.1040(3) 0.0327(14) Uani 1 1 d .
H15 H 0.5442 -0.0957 0.0954 0.039 Uiso 1 1 calc R
C16 C 0.3981(5) -0.1221(6) 0.0574(3) 0.0435(17) Uani 1 1 d .
H16 H 0.4077 -0.0903 0.0172 0.052 Uiso 1 1 calc R
C17 C 0.3047(5) -0.1643(6) 0.0697(3) 0.0426(17) Uani 1 1 d .
H17 H 0.2490 -0.1616 0.0380 0.051 Uiso 1 1 calc R
C18 C 0.2908(4) -0.2105(6) 0.1274(3) 0.0405(16) Uani 1 1 d .
H18 H 0.2253 -0.2396 0.1355 0.049 Uiso 1 1 calc R
C19 C 0.9974(4) -0.1667(5) 0.3563(2) 0.0219(12) Uani 1 1 d .
C20 C 1.0223(4) -0.0398(6) 0.3677(3) 0.0310(14) Uani 1 1 d .
H20 H 1.0029 0.0223 0.3366 0.037 Uiso 1 1 calc R
C21 C 1.0748(5) -0.0027(6) 0.4234(3) 0.0388(16) Uani 1 1 d .
H21 H 1.0904 0.0848 0.4306 0.047 Uiso 1 1 calc R
C22 C 1.1046(5) -0.0911(7) 0.4685(3) 0.0422(17) Uani 1 1 d .
H22 H 1.1414 -0.0651 0.5067 0.051 Uiso 1 1 calc R
C23 C 1.0812(5) -0.2159(7) 0.4585(3) 0.0409(17) Uani 1 1 d .
H23 H 1.1011 -0.2770 0.4900 0.049 Uiso 1 1 calc R
C24 C 1.0284(4) -0.2546(6) 0.4027(3) 0.0338(14) Uani 1 1 d .
H24 H 1.0132 -0.3423 0.3961 0.041 Uiso 1 1 calc R
N1 N 0.4528(3) 0.0901(4) 0.3827(2) 0.0217(10) Uani 1 1 d .
N2 N 0.3113(3) 0.0327(4) 0.2548(2) 0.0194(10) Uani 1 1 d .
N3 N 0.4817(3) 0.1818(4) 0.47483(19) 0.0236(10) Uani 1 1 d .
N4 N 0.1855(3) 0.0668(4) 0.1810(2) 0.0206(10) Uani 1 1 d .
O1W O 0.7496(3) 0.2443(4) 0.39833(19) 0.0448(11) Uani 1 1 d .
O2W O 0.7467(4) 0.8673(5) 0.4097(2) 0.0637(15) Uani 1 1 d .

loop_
_atom_site_aniso_label
_atom_site_aniso_U_11
_atom_site_aniso_U_22
_atom_site_aniso_U_33
_atom_site_aniso_U_23
_atom_site_aniso_U_13
_atom_site_aniso_U_12
U1 0.01412(10) 0.01104(10) 0.02703(12) -0.00054(9) 0.00367(7) -0.00023(8)
Zn1 0.0181(3) 0.0136(3) 0.0207(3) -0.0009(2) 0.0009(2) 0.0004(3)
P1 0.0152(7) 0.0093(7) 0.0319(8) -0.0003(6) 0.0023(6) 0.0003(5)
P2 0.0159(7) 0.0119(7) 0.0348(8) -0.0002(6) 0.0013(6) -0.0007(5)
O1 0.027(2) 0.035(2) 0.029(2) -0.0041(19) 0.0037(17) -0.0065(19)
O2 0.027(2) 0.024(2) 0.033(2) 0.0031(17) 0.0061(17) -0.0009(18)
O3 0.0151(19) 0.023(2) 0.035(2) -0.0042(17) 0.0046(16) -0.0062(16)
O4 0.021(2) 0.026(2) 0.050(3) -0.0011(19) 0.0018(18) 0.0092(17)
O5 0.022(2) 0.0110(19) 0.044(2) 0.0029(17) -0.0025(17) 0.0017(16)
O6 0.0167(19) 0.015(2) 0.047(2) 0.0007(17) 0.0008(17) -0.0029(15)
O7 0.026(2) 0.0168(19) 0.029(2) 0.0013(16) 0.0053(16) 0.0045(16)
O8 0.025(2) 0.019(2) 0.039(2) 0.0088(17) 0.0014(17) -0.0036(17)
C1 0.024(3) 0.025(3) 0.029(3) -0.001(3) 0.003(2) -0.001(3)
C2 0.026(3) 0.029(3) 0.029(3) 0.000(2) 0.005(2) -0.003(3)
C3 0.025(3) 0.027(3) 0.023(3) -0.002(2) 0.002(2) -0.002(2)
C4 0.027(3) 0.027(3) 0.021(3) -0.004(2) 0.005(2) 0.002(3)
C5 0.018(3) 0.053(4) 0.036(4) -0.015(3) 0.004(3) -0.003(3)
C6 0.025(3) 0.046(4) 0.026(3) -0.007(3) 0.011(2) -0.007(3)
C7 0.026(3) 0.024(3) 0.023(3) 0.008(2) 0.005(2) -0.004(2)
C8 0.015(3) 0.018(3) 0.032(3) 0.001(2) 0.008(2) 0.001(2)
C9 0.019(3) 0.031(3) 0.027(3) 0.007(2) 0.002(2) -0.011(2)
C10 0.018(3) 0.025(3) 0.021(3) 0.002(2) 0.000(2) 0.001(2)
C11 0.020(3) 0.038(4) 0.033(3) 0.006(3) 0.006(2) 0.004(3)
C12 0.019(3) 0.046(4) 0.026(3) 0.006(3) 0.003(2) -0.001(3)
C13 0.025(3) 0.019(3) 0.037(3) -0.008(2) 0.001(3) 0.002(2)
C14 0.019(3) 0.009(3) 0.029(3) -0.002(2) -0.001(2) -0.002(2)
C15 0.029(3) 0.028(4) 0.041(4) 0.004(3) 0.005(3) 0.001(3)
C16 0.044(4) 0.041(4) 0.042(4) 0.003(3) -0.012(3) 0.004(3)
C17 0.035(4) 0.029(4) 0.059(5) -0.007(3) -0.017(3) 0.004(3)
C18 0.020(3) 0.033(4) 0.067(5) -0.014(3) -0.004(3) 0.000(3)
C19 0.016(3) 0.019(3) 0.032(3) -0.001(2) 0.007(2) 0.001(2)
C20 0.038(3) 0.026(3) 0.030(3) 0.002(3) 0.005(3) -0.012(3)
C21 0.044(4) 0.030(3) 0.042(4) -0.009(3) 0.003(3) -0.017(3)
C22 0.033(4) 0.062(5) 0.031(4) -0.007(3) 0.001(3) -0.008(3)
C23 0.040(4) 0.052(5) 0.032(4) 0.009(3) 0.007(3) 0.004(3)
C24 0.037(3) 0.024(3) 0.042(4) 0.004(3) 0.009(3) 0.002(3)
N1 0.019(2) 0.025(3) 0.020(2) -0.0009(19) -0.0008(19) 0.0040(19)
N2 0.018(2) 0.018(2) 0.021(2) 0.0061(19) 0.0003(18) -0.0019(19)
N3 0.024(2) 0.028(3) 0.018(2) -0.0042(19) 0.0001(19) 0.000(2)
N4 0.016(2) 0.023(3) 0.023(2) 0.0048(19) 0.0017(18) 0.0005(19)
O1W 0.054(3) 0.049(3) 0.034(2) -0.002(2) 0.017(2) -0.009(2)
O2W 0.069(3) 0.072(4) 0.056(3) -0.004(3) 0.032(3) -0.009(3)

loop_
_atom_type_symbol
_atom_type_description
_atom_type_scat_dispersion_real
_atom_type_scat_dispersion_imag
_atom_type_scat_source
C C 0.0033 0.0016 'International Tables Vol C Tables 4.2.6.8 and 6.1.1.4'
H H 0.0000 0.0000 'International Tables Vol C Tables 4.2.6.8 and 6.1.1.4'
N N 0.0061 0.0033 'International Tables Vol C Tables 4.2.6.8 and 6.1.1.4'
O O 0.0106 0.0060 'International Tables Vol C Tables 4.2.6.8 and 6.1.1.4'
P P 0.1023 0.0942 'International Tables Vol C Tables 4.2.6.8 and 6.1.1.4'
Zn Zn 0.2839 1.4301 'International Tables Vol C Tables 4.2.6.8 and 6.1.1.4'
U U -9.6767 9.6646 'International Tables Vol C Tables 4.2.6.8 and 6.1.1.4'

loop_
_geom_angle_atom_site_label_1
_geom_angle_atom_site_label_2
_geom_angle_atom_site_label_3
_geom_angle
_geom_angle_site_symmetry_1
_geom_angle_site_symmetry_3
O2 U1 O1 178.66(16) . .
O2 U1 O4 87.84(15) . .
O1 U1 O4 91.55(16) . .
O2 U1 O5 88.34(15) . .
O1 U1 O5 92.29(16) . .
O4 U1 O5 176.05(13) . .
O2 U1 O3 89.11(15) . .
O1 U1 O3 89.71(15) . .
O4 U1 O3 90.58(14) . .
O5 U1 O3 90.37(13) . .
O2 U1 O6 92.26(15) . .
O1 U1 O6 88.97(15) . .
O4 U1 O6 92.98(13) . .
O5 U1 O6 86.15(13) . .
O3 U1 O6 176.22(13) . .
O7 Zn1 O8 116.21(16) . .
O7 Zn1 N1 112.32(16) . .
O8 Zn1 N1 111.03(17) . .
O7 Zn1 N2 110.88(17) . .
O8 Zn1 N2 98.56(16) . .
N1 Zn1 N2 106.64(17) . .
O7 P1 O6 109.8(2) . 2_645
O7 P1 O3 113.2(2) . .
O6 P1 O3 111.1(2) 2_645 .
O7 P1 C14 108.4(2) . .
O6 P1 C14 108.5(2) 2_645 .
O3 P1 C14 105.5(2) . .
O8 P2 O5 111.2(2) 2_645 .
O8 P2 O4 112.5(2) 2_645 2_645
O5 P2 O4 111.4(2) . 2_645
O8 P2 C19 106.8(2) 2_645 .
O5 P2 C19 107.8(2) . .
O4 P2 C19 106.8(2) 2_645 .
P1 O3 U1 139.3(2) . .
P2 O4 U1 149.1(2) 2_655 .
P2 O5 U1 144.5(2) . .
P1 O6 U1 147.0(2) 2_655 .
P1 O7 Zn1 136.4(2) . .
P2 O8 Zn1 152.9(2) 2_655 .
C2 C1 N1 110.3(5) . .
C1 C2 N3 106.0(5) . .
N1 C3 N3 111.1(5) . .
C6 C4 C5 120.3(5) . .
C6 C4 N3 120.4(5) . .
C5 C4 N3 119.3(5) . .
C12 C5 C4 119.4(5) 4_666 .
C11 C6 C4 119.6(5) 4_666 .
C9 C7 N2 110.2(5) . .
N2 C8 N4 111.9(5) . .
C7 C9 N4 105.7(5) . .
C12 C10 C11 120.0(5) . .
C12 C10 N4 119.7(5) . .
C11 C10 N4 120.3(5) . .
C6 C11 C10 120.3(5) 4_565 .
C10 C12 C5 120.4(5) . 4_565
C14 C13 C18 119.9(6) . .
C15 C14 C13 118.4(5) . .
C15 C14 P1 121.7(4) . .
C13 C14 P1 119.8(4) . .
C14 C15 C16 121.0(6) . .
C17 C16 C15 119.7(6) . .
C16 C17 C18 120.2(6) . .
C17 C18 C13 120.9(6) . .
C20 C19 C24 117.7(5) . .
C20 C19 P2 122.5(4) . .
C24 C19 P2 119.8(4) . .
C21 C20 C19 120.9(6) . .
C20 C21 C22 120.5(6) . .
C23 C22 C21 119.8(6) . .
C22 C23 C24 120.4(6) . .
C19 C24 C23 120.8(6) . .
C3 N1 C1 105.6(5) . .
C3 N1 Zn1 126.9(4) . .
C1 N1 Zn1 127.3(4) . .
C8 N2 C7 105.4(4) . .
C8 N2 Zn1 118.2(3) . .
C7 N2 Zn1 136.3(3) . .
C3 N3 C2 107.1(4) . .
C3 N3 C4 126.0(5) . .
C2 N3 C4 126.7(4) . .
C8 N4 C9 106.8(4) . .
C8 N4 C10 124.9(4) . .
C9 N4 C10 128.3(4) . .

loop_
_geom_bond_atom_site_label_1
_geom_bond_atom_site_label_2
_geom_bond_distance
_geom_bond_site_symmetry_2
U1 O2 1.771(4) .
U1 O1 1.781(4) .
U1 O4 2.264(4) .
U1 O5 2.283(3) .
U1 O3 2.287(3) .
U1 O6 2.290(3) .
Zn1 O7 1.909(4) .
Zn1 O8 1.915(4) .
Zn1 N1 1.990(4) .
Zn1 N2 2.024(4) .
P1 O7 1.508(4) .
P1 O6 1.517(4) 2_645
P1 O3 1.533(4) .
P1 C14 1.808(5) .
P2 O8 1.511(4) 2_645
P2 O5 1.519(4) .
P2 O4 1.529(4) 2_645
P2 C19 1.799(5) .
O4 P2 1.529(4) 2_655
O6 P1 1.517(4) 2_655
O8 P2 1.511(4) 2_655
C1 C2 1.345(7) .
C1 N1 1.378(7) .
C2 N3 1.381(7) .
C3 N1 1.319(7) .
C3 N3 1.352(6) .
C4 C6 1.381(7) .
C4 C5 1.389(7) .
C4 N3 1.427(7) .
C5 C12 1.376(7) 4_666
C6 C11 1.375(7) 4_666
C7 C9 1.352(7) .
C7 N2 1.379(6) .
C8 N2 1.303(7) .
C8 N4 1.355(6) .
C9 N4 1.376(6) .
C10 C12 1.374(7) .
C10 C11 1.381(7) .
C10 N4 1.430(6) .
C11 C6 1.375(7) 4_565
C12 C5 1.376(7) 4_565
C13 C14 1.389(7) .
C13 C18 1.380(8) .
C14 C15 1.383(7) .
C15 C16 1.388(8) .
C16 C17 1.360(9) .
C17 C18 1.364(9) .
C19 C20 1.387(7) .
C19 C24 1.389(8) .
C20 C21 1.377(8) .
C21 C22 1.371(9) .
C22 C23 1.358(9) .
C23 C24 1.385(8) .
